data_7239384
loop_
_publ_author_name
'Yu, Tingting'
'Wang, Kun'
'Ma, Huiyuan'
'Pang, Haijun'
'Li, Shaobin'

_publ_section_title
;
 Assembly of co-bimb-polyoxotungstate hybrids: from 1D chain to 3D
 framework influenced by the charge of Keggin anions
;
_journal_issue 5
_journal_name_full 'RSC Adv.'
_journal_page_first 2235
_journal_paper_doi 10.1039/C3RA45456H
_journal_volume 4
_journal_year 2014
_chemical_formula_moiety 'C48 H48 Co2 N16 O44 Si W12'
_chemical_formula_sum 'C48 H48 Co2 N16 O44 Si W12'
_chemical_formula_weight 3905.14
_space_group_crystal_system triclinic
_space_group_IT_number 1
_space_group_name_Hall 'P 1'
_space_group_name_H-M_alt 'P 1'
_atom_sites_solution_hydrogens geom
_audit_creation_method SHELXL-2013
_cell_angle_alpha 62.968(4)
_cell_angle_beta 89.294(5)
_cell_angle_gamma 70.227(4)
_cell_formula_units_Z 1
_cell_length_a 12.401(5)
_cell_length_b 13.345(5)
_cell_length_c 13.370(5)
_cell_measurement_temperature 293(2)
_cell_volume 1828.1(12)
_computing_structure_refinement 'SHELXL-2013 (Sheldrick, 2013)'
_diffrn_ambient_temperature 293(2)
_diffrn_measured_fraction_theta_full 0.989
_diffrn_measured_fraction_theta_max 0.963
_diffrn_radiation_type MoK\a
_diffrn_radiation_wavelength 0.71069
_diffrn_reflns_av_R_equivalents 0.0420
_diffrn_reflns_av_unetI/netI 0.0760
_diffrn_reflns_Laue_measured_fraction_full 0.989
_diffrn_reflns_Laue_measured_fraction_max 0.963
_diffrn_reflns_limit_h_max 14
_diffrn_reflns_limit_h_min -16
_diffrn_reflns_limit_k_max 17
_diffrn_reflns_limit_k_min -16
_diffrn_reflns_limit_l_max 17
_diffrn_reflns_limit_l_min -17
_diffrn_reflns_number 14930
_diffrn_reflns_point_group_measured_fraction_full 0.726
_diffrn_reflns_point_group_measured_fraction_max 0.682
_diffrn_reflns_theta_full 25.000
_diffrn_reflns_theta_max 28.335
_diffrn_reflns_theta_min 2.254
_exptl_absorpt_coefficient_mu 19.356
_exptl_absorpt_correction_T_max 0.014
_exptl_absorpt_correction_T_min 0.006
_exptl_absorpt_correction_type multi-scan
_exptl_crystal_colour black
_exptl_crystal_density_diffrn 3.540
_exptl_crystal_density_method 'not measured'
_exptl_crystal_description block
_exptl_crystal_F_000 1748.0
_exptl_crystal_size_max 0.28
_exptl_crystal_size_mid 0.24
_exptl_crystal_size_min 0.22
_refine_diff_density_max 5.845
_refine_diff_density_min -6.812
_refine_diff_density_rms 0.451
_refine_ls_abs_structure_details
;
 Flack x determined using 3397 quotients [(I+)-(I-)]/[(I+)+(I-)]
 (Parsons and Flack (2004), Acta Cryst. A60, s61).
;
_refine_ls_abs_structure_Flack 0.495(12)
_refine_ls_extinction_method none
_refine_ls_goodness_of_fit_ref 1.047
_refine_ls_hydrogen_treatment constr
_refine_ls_matrix_type full
_refine_ls_number_parameters 1103
_refine_ls_number_reflns 18274
_refine_ls_number_restraints 123
_refine_ls_restrained_S_all 1.043
_refine_ls_R_factor_all 0.0527
_refine_ls_R_factor_gt 0.0510
_refine_ls_shift/su_max 0.000
_refine_ls_shift/su_mean 0.000
_refine_ls_structure_factor_coef Fsqd
_refine_ls_weighting_details
;
 w=1/[\s^2^(Fo^2^)+(0.0780P)^2^+21.3801P]
 where P=(Fo^2^+2Fc^2^)/3
;
_refine_ls_weighting_scheme calc
_refine_ls_wR_factor_gt 0.1344
_refine_ls_wR_factor_ref 0.1361
_reflns_Friedel_coverage 0.417
_reflns_Friedel_fraction_full 0.463
_reflns_Friedel_fraction_max 0.401
_reflns_number_gt 11969
_reflns_number_total 18274
_reflns_threshold_expression 'I > 2\s(I)'
_cod_data_source_file c3ra45456h.txt
_cod_data_source_block wk
_cod_depositor_comments
;
The following automatic conversions were performed:

data item '_exptl_absorpt_correction_type' value 'Multi-scan' was
changed to 'multi-scan' in accordance with the
/home/saulius/struct/COD-crude-data/automatic-downloads/DataCite-retrospective/RSC/depositions/lib/dictionaries/cif_core.dic
dictionary named 'cif_core.dic' version 2.4.2 last updated on
2011-04-26.

Automatic conversion script
Id: cif_fix_values 6909 2019-04-08 15:41:33Z antanas 
;
_cod_database_code 7239384
_shelx_space_group_comment
;
The symmetry employed for this shelxl refinement is uniquely defined
by the following loop, which should always be used as a source of
symmetry information in preference to the above space-group names.
They are only intended as comments.
;
_shelxl_version_number 2013-2

loop_
_space_group_symop_operation_xyz
'x, y, z'

loop_
_atom_site_label
_atom_site_type_symbol
_atom_site_fract_x
_atom_site_fract_y
_atom_site_fract_z
_atom_site_U_iso_or_equiv
_atom_site_adp_type
_atom_site_occupancy
_atom_site_site_symmetry_order
_atom_site_calc_flag
_atom_site_refinement_flags_posn
_atom_site_refinement_flags_adp
W1 W 0.64802(8) -0.34553(7) 0.60085(7) 0.0176(2) Uani 1 1 d . .
W2 W 0.36881(8) -0.54636(7) 0.66468(7) 0.01514(19) Uani 1 1 d . .
W3 W 0.37923(7) 0.00561(7) 0.23611(6) 0.01183(17) Uani 1 1 d . .
W4 W 0.14454(9) 0.00160(8) 0.40437(9) 0.0229(2) Uani 1 1 d . .
W5 W 0.60186(8) -0.25839(8) 0.29470(8) 0.0180(2) Uani 1 1 d . .
W6 W 0.33609(8) -0.19623(8) 0.16600(7) 0.0179(2) Uani 1 1 d . .
W7 W 0.13082(9) -0.26043(9) 0.60085(8) 0.0204(2) Uani 1 1 d . .
W8 W 0.31664(8) -0.47576(8) 0.38771(8) 0.0186(2) Uani 1 1 d . .
W9 W 0.43716(8) -0.07465(7) 0.53613(8) 0.0172(2) Uani 1 1 d . .
W10 W 0.08829(7) -0.18054(8) 0.31847(7) 0.0171(2) Uani 1 1 d . .
W11 W 0.41929(8) -0.33177(8) 0.74071(7) 0.0183(2) Uani 1 1 d . .
W12 W 0.58795(9) -0.54456(8) 0.50910(8) 0.0218(2) Uani 1 1 d . .
Si1 Si 0.3695(5) -0.2659(5) 0.4552(5) 0.0066(8) Uani 1 1 d . U
Co1 Co 0.2681(3) 0.3493(3) 0.1115(3) 0.0200(6) Uani 1 1 d . .
Co2 Co 0.4830(3) 1.1017(3) -0.2133(3) 0.0265(8) Uani 1 1 d . .
C1 C -0.296(3) 0.005(3) 0.276(3) 0.040(7) Uani 1 1 d . .
H1A H -0.3406 0.0090 0.2179 0.048 Uiso 1 1 calc R U
C2 C 0.938(3) 1.528(3) -0.530(2) 0.034(7) Uani 1 1 d . .
H2A H 0.9096 1.5735 -0.6083 0.041 Uiso 1 1 calc R U
C3 C 1.090(2) 1.125(2) -0.063(2) 0.027(6) Uani 1 1 d . .
H3A H 1.1561 1.0855 -0.0076 0.033 Uiso 1 1 calc R U
C4 C 1.034(3) 1.464(3) -0.364(3) 0.036(7) Uani 1 1 d . .
H4A H 1.0810 1.4592 -0.3072 0.043 Uiso 1 1 calc R U
C5 C -0.146(2) 0.212(3) 0.133(2) 0.034(7) Uani 1 1 d . .
H5A H -0.0782 0.1685 0.1873 0.041 Uiso 1 1 calc R U
C6 C -0.187(2) 0.048(2) 0.362(2) 0.031(6) Uani 1 1 d . .
H6A H -0.1417 0.0851 0.3764 0.037 Uiso 1 1 calc R U
C7 C 1.0822(19) 1.2208(19) -0.161(2) 0.024(5) Uani 1 1 d . .
H7A H 1.1453 1.2451 -0.1746 0.029 Uiso 1 1 calc R U
C8 C 0.911(2) 1.432(2) -0.454(2) 0.025(5) Uani 1 1 d . .
H8A H 0.8594 1.4015 -0.4686 0.030 Uiso 1 1 calc R U
C9 C -0.250(2) 0.376(2) -0.053(2) 0.028(6) Uani 1 1 d . .
H9A H -0.2555 0.4450 -0.1207 0.033 Uiso 1 1 calc R U
C10 C 0.059(2) 0.446(2) -0.074(2) 0.025(5) Uani 1 1 d . U
H10A H 0.0868 0.5023 -0.1261 0.030 Uiso 1 1 calc R U
C11 C -0.344(2) 0.239(2) 0.0732(19) 0.024(5) Uani 1 1 d . .
H11A H -0.4077 0.2155 0.0886 0.028 Uiso 1 1 calc R U
C12 C -0.275(3) -0.073(3) 0.388(3) 0.036(7) Uani 1 1 d . .
H12A H -0.3022 -0.1357 0.4215 0.043 Uiso 1 1 calc R U
C13 C -0.341(3) 0.335(3) -0.033(3) 0.043(8) Uani 1 1 d . .
H13A H -0.4041 0.3722 -0.0911 0.051 Uiso 1 1 calc R U
C14 C 0.995(2) 1.085(2) -0.044(2) 0.025(5) Uani 1 1 d . U
H14A H 1.0010 1.0137 0.0212 0.030 Uiso 1 1 calc R U
C15 C 0.785(2) 1.021(2) -0.002(2) 0.025(5) Uani 1 1 d . U
H15A H 0.8364 0.9738 0.0667 0.030 Uiso 1 1 calc R U
C16 C -0.1517(19) 0.3116(18) 0.0303(19) 0.019(5) Uani 1 1 d . .
C17 C -0.047(2) 0.441(2) -0.091(2) 0.024(5) Uani 1 1 d . U
H17A H -0.1029 0.4900 -0.1565 0.028 Uiso 1 1 calc R U
C18 C 0.8892(19) 1.2542(18) -0.2249(18) 0.015(4) Uani 1 1 d . U
H18A H 0.8221 1.2998 -0.2796 0.018 Uiso 1 1 calc R U
C19 C 0.8915(18) 1.1551(19) -0.1258(19) 0.017(4) Uani 1 1 d . .
C20 C -0.239(2) 0.181(2) 0.153(2) 0.024(5) Uani 1 1 d . .
C21 C 0.9824(18) 1.2866(18) -0.2445(19) 0.016(4) Uani 1 1 d . .
C22 C -0.067(2) 0.909(2) -0.204(3) 0.033(6) Uani 1 1 d . .
H22A H -0.1210 0.8745 -0.1756 0.039 Uiso 1 1 calc R U
C23 C -0.098(2) 1.022(2) -0.305(2) 0.027(6) Uani 1 1 d . .
H23A H -0.1743 1.0612 -0.3445 0.033 Uiso 1 1 calc R U
C24 C 0.045(2) 0.854(2) -0.151(2) 0.021(5) Uani 1 1 d . .
C25 C -0.014(2) 1.075(2) -0.346(2) 0.028(6) Uani 1 1 d . .
H25A H -0.0328 1.1475 -0.4129 0.034 Uiso 1 1 calc R U
C26 C 0.0949(19) 1.0163(17) -0.285(2) 0.018(5) Uani 1 1 d . .
C27 C 0.125(2) 0.902(2) -0.185(2) 0.023(5) Uani 1 1 d . .
H27A H 0.2007 0.8612 -0.1445 0.028 Uiso 1 1 calc R U
C28 C 0.2739(19) 1.047(2) -0.2435(19) 0.022(5) Uani 1 1 d . .
H28A H 0.3011 0.9810 -0.1708 0.026 Uiso 1 1 calc R U
C29 C 0.167(2) 1.1754(19) -0.407(2) 0.022(5) Uani 1 1 d . .
H29A H 0.1075 1.2180 -0.4698 0.026 Uiso 1 1 calc R U
C30 C 0.682(2) 1.019(2) -0.0244(19) 0.026(5) Uani 1 1 d . .
H30A H 0.6488 0.9693 0.0287 0.031 Uiso 1 1 calc R U
C31 C 0.259(2) 1.207(2) -0.395(2) 0.024(5) Uani 1 1 d . .
H31A H 0.2749 1.2719 -0.4495 0.029 Uiso 1 1 calc R U
C32 C 0.697(2) 1.155(2) -0.179(2) 0.026(5) Uani 1 1 d . .
H32A H 0.6796 1.2192 -0.2528 0.032 Uiso 1 1 calc R U
C33 C 0.712(3) 0.751(3) -0.141(3) 0.042(7) Uani 1 1 d . .
H33A H 0.7742 0.6983 -0.1538 0.050 Uiso 1 1 calc R U
C34 C 0.164(3) 0.634(2) -0.037(2) 0.028(6) Uani 1 1 d . .
H34A H 0.2116 0.6303 -0.0905 0.034 Uiso 1 1 calc R U
C35 C 0.045(2) 0.301(2) 0.081(2) 0.026(6) Uani 1 1 d . .
H35A H 0.0597 0.2392 0.1560 0.031 Uiso 1 1 calc R U
C36 C 0.462(2) 0.4233(19) 0.1498(18) 0.018(5) Uani 1 1 d . .
H36A H 0.4325 0.4938 0.0802 0.022 Uiso 1 1 calc R U
C37 C 0.638(2) 0.454(2) 0.1883(19) 0.021(5) Uani 1 1 d . .
C38 C 0.614(2) 0.558(2) 0.095(2) 0.021(5) Uani 1 1 d . .
H38A H 0.5391 0.5968 0.0526 0.026 Uiso 1 1 calc R U
C39 C 0.094(3) 0.583(2) 0.115(2) 0.035(7) Uani 1 1 d . .
H39A H 0.0797 0.5364 0.1866 0.042 Uiso 1 1 calc R U
C40 C 0.748(2) 0.396(2) 0.255(2) 0.024(5) Uani 1 1 d . U
H40A H 0.7665 0.3244 0.3233 0.028 Uiso 1 1 calc R U
C41 C 0.832(3) 0.451(3) 0.217(3) 0.040(7) Uani 1 1 d . .
H41A H 0.9055 0.4134 0.2604 0.048 Uiso 1 1 calc R U
C42 C 0.693(3) 0.612(2) 0.057(2) 0.027(6) Uani 1 1 d . .
C43 C 0.483(2) 0.253(2) 0.298(2) 0.024(5) Uani 1 1 d . U
H43A H 0.4685 0.1847 0.3469 0.029 Uiso 1 1 calc R U
C44 C 0.808(2) 0.549(3) 0.125(3) 0.042(8) Uani 1 1 d . .
H44A H 0.8654 0.5811 0.1007 0.051 Uiso 1 1 calc R U
C45 C 0.033(3) 0.709(3) 0.047(3) 0.037(7) Uani 1 1 d . .
H45A H -0.0245 0.7620 0.0647 0.045 Uiso 1 1 calc R U
C46 C 0.571(2) 0.281(2) 0.320(2) 0.027(6) Uani 1 1 d . .
H46A H 0.6282 0.2367 0.3846 0.032 Uiso 1 1 calc R U
C47 C 0.575(2) 0.828(2) -0.064(2) 0.028(5) Uani 1 1 d . U
H47A H 0.5257 0.8330 -0.0122 0.034 Uiso 1 1 calc R U
C48 C 0.656(3) 0.866(3) -0.211(2) 0.032(6) Uani 1 1 d . .
H48A H 0.6723 0.9074 -0.2827 0.039 Uiso 1 1 calc R U
O1 O 0.3363(19) 0.4001(19) -0.0444(18) 0.038(5) Uani 1 1 d . .
O2 O 0.5180(14) -0.6233(15) 0.6443(15) 0.025(4) Uani 1 1 d . .
O3 O 0.2312(12) -0.1987(13) 0.4505(12) 0.016(3) Uani 1 1 d . .
O4 O 0.4499(16) 0.0438(14) 0.5479(13) 0.024(4) Uani 1 1 d . .
O5 O 0.6031(14) -0.4170(13) 0.3790(12) 0.021(3) Uani 1 1 d . .
O6 O 0.3510(14) -0.3551(13) 0.2582(12) 0.019(3) Uani 1 1 d . U
O7 O 0.4424(13) -0.2536(12) 0.5504(12) 0.014(3) Uani 1 1 d . .
O8 O 0.4259(13) -0.4734(14) 0.7345(14) 0.021(3) Uani 1 1 d . .
O9 O 0.3980(12) -0.4038(12) 0.4917(12) 0.015(3) Uani 1 1 d . .
O10 O 0.2352(14) 0.0323(13) 0.2858(13) 0.019(3) Uani 1 1 d . .
O11 O 0.4051(13) -0.1979(12) 0.3315(12) 0.015(3) Uani 1 1 d . .
O12 O 0.4437(15) -0.0238(15) 0.3822(13) 0.021(3) Uani 1 1 d . U
O13 O 0.4992(14) -0.2396(14) 0.1758(14) 0.023(4) Uani 1 1 d . .
O14 O 0.2190(14) -0.4179(15) 0.6331(14) 0.022(3) Uani 1 1 d . .
O15 O 0.0392(18) -0.2351(15) 0.4709(14) 0.031(5) Uani 1 1 d . .
O16 O 0.1887(13) -0.1445(13) 0.2112(13) 0.020(3) Uani 1 1 d . .
O17 O 0.3295(13) -0.0312(13) 0.1279(13) 0.018(3) Uani 1 1 d . U
O18 O 0.0332(16) -0.2803(17) 0.6929(15) 0.026(4) Uani 1 1 d . .
O19 O 0.4194(13) -0.1731(13) 0.6932(13) 0.018(3) Uani 1 1 d . .
O20 O 0.1775(13) -0.3492(13) 0.3701(13) 0.019(3) Uani 1 1 d . .
O21 O 0.4812(14) -0.5647(16) 0.4269(14) 0.023(4) Uani 1 1 d . .
O22 O 0.5836(14) -0.3829(12) 0.7386(13) 0.021(3) Uani 1 1 d . .
O23 O 0.3073(15) -0.5648(17) 0.5462(16) 0.028(4) Uani 1 1 d . .
O24 O 0.6460(17) -0.2701(13) 0.4376(14) 0.024(4) Uani 1 1 d . .
O25 O 0.7267(17) -0.2699(17) 0.2402(16) 0.031(4) Uani 1 1 d . U
O26 O 0.3025(18) -0.1689(15) 0.0319(14) 0.027(4) Uani 1 1 d . .
O27 O 0.2713(14) -0.0215(14) 0.4980(13) 0.021(3) Uani 1 1 d . .
O28 O 0.0526(15) 0.1489(14) 0.3671(14) 0.025(4) Uani 1 1 d . U
O29 O 0.7080(15) -0.6698(14) 0.5394(15) 0.025(4) Uani 1 1 d . .
O30 O 0.7920(15) -0.3938(15) 0.6573(14) 0.023(4) Uani 1 1 d . .
O31 O 0.4240(17) -0.3830(16) 0.8845(13) 0.026(4) Uani 1 1 d . .
O32 O 0.0784(14) -0.0819(13) 0.5294(13) 0.021(3) Uani 1 1 d . .
O33 O 0.3652(15) 0.1545(13) 0.1505(14) 0.023(3) Uani 1 1 d . U
O34 O 0.5356(14) -0.0818(13) 0.2280(13) 0.020(3) Uani 1 1 d . .
O35 O 0.0497(15) -0.0222(14) 0.3102(14) 0.023(4) Uani 1 1 d . .
O36 O 0.6384(16) -0.4782(15) 0.5952(14) 0.026(4) Uani 1 1 d . .
O37 O 0.5988(15) -0.1789(13) 0.5789(13) 0.020(3) Uani 1 1 d . .
O38 O -0.0332(14) -0.1549(14) 0.2410(13) 0.020(3) Uani 1 1 d . .
O39 O 0.2744(15) -0.5579(15) 0.3421(15) 0.024(3) Uani 1 1 d . U
O40 O 0.2095(18) 0.2951(19) 0.2755(15) 0.030(4) Uani 1 1 d . .
O41 O 0.5356(17) 1.1643(16) -0.3741(16) 0.026(4) Uani 1 1 d . .
O42 O 0.3535(17) -0.6659(17) 0.7846(17) 0.032(4) Uani 1 1 d . U
O43 O 0.4106(19) 1.0858(18) -0.0643(16) 0.035(5) Uani 1 1 d . .
O44 O 0.2560(14) -0.2672(14) 0.6878(14) 0.023(3) Uiso 1 1 d . .
N1 N 0.566(2) 0.9198(19) -0.1640(19) 0.026(5) Uani 1 1 d . .
N2 N 0.3215(18) 1.1234(19) -0.2888(18) 0.023(4) Uani 1 1 d . .
N3 N 0.1781(18) 1.0727(17) -0.3130(16) 0.019(4) Uani 1 1 d . .
N4 N 0.0801(18) 0.7343(18) -0.0518(18) 0.022(4) Uani 1 1 d . .
N5 N 0.9784(17) 1.3894(18) -0.3480(19) 0.023(4) Uani 1 1 d . .
N6 N -0.2360(17) 0.0794(17) 0.2649(18) 0.020(4) Uani 1 1 d . .
N7 N 0.7993(16) 1.1121(16) -0.1047(14) 0.015(4) Uani 1 1 d . U
N8 N -0.0544(16) 0.3500(15) 0.0068(15) 0.014(3) Uani 1 1 d . U
N9 N 1.013(2) 1.545(2) -0.472(2) 0.040(6) Uani 1 1 d . .
N10 N 0.1181(17) 0.3548(16) 0.0320(17) 0.019(4) Uani 1 1 d . .
N11 N -0.209(3) -0.046(3) 0.443(3) 0.066(11) Uani 1 1 d . .
N12 N 0.5591(16) 0.3927(16) 0.2208(15) 0.015(4) Uani 1 1 d . U
N13 N 0.4151(18) 0.3400(16) 0.1925(16) 0.020(4) Uani 1 1 d . .
N14 N 0.6628(19) 0.7240(19) -0.0452(18) 0.027(5) Uani 1 1 d . .
N15 N 0.173(2) 0.5405(19) 0.0621(17) 0.027(5) Uani 1 1 d . .
N16 N 0.631(2) 1.0993(17) -0.1367(16) 0.023(5) Uani 1 1 d . .

loop_
_atom_site_aniso_label
_atom_site_aniso_U_11
_atom_site_aniso_U_22
_atom_site_aniso_U_33
_atom_site_aniso_U_23
_atom_site_aniso_U_13
_atom_site_aniso_U_12
W1 0.0133(4) 0.0160(4) 0.0131(4) 0.0021(3) -0.0076(3) -0.0063(3)
W2 0.0201(4) 0.0106(3) 0.0097(4) 0.0003(3) -0.0037(3) -0.0071(3)
W3 0.0172(4) 0.0082(3) 0.0056(4) 0.0009(3) -0.0027(3) -0.0054(3)
W4 0.0245(5) 0.0162(4) 0.0208(5) -0.0061(4) -0.0055(4) -0.0029(4)
W5 0.0180(4) 0.0244(4) 0.0123(4) -0.0084(4) 0.0013(3) -0.0093(3)
W6 0.0233(5) 0.0187(4) 0.0057(4) -0.0026(3) -0.0027(3) -0.0055(3)
W7 0.0214(5) 0.0293(5) 0.0133(4) -0.0089(4) 0.0033(3) -0.0146(4)
W8 0.0206(4) 0.0139(4) 0.0227(5) -0.0090(3) -0.0012(3) -0.0075(3)
W9 0.0217(5) 0.0141(4) 0.0193(5) -0.0084(3) 0.0016(3) -0.0098(3)
W10 0.0133(4) 0.0161(4) 0.0119(4) 0.0021(3) -0.0074(3) -0.0062(3)
W11 0.0221(4) 0.0196(4) 0.0062(4) -0.0007(3) -0.0016(3) -0.0073(3)
W12 0.0220(5) 0.0123(4) 0.0234(5) -0.0057(4) -0.0081(4) -0.0012(3)
Si1 0.0069(12) 0.0059(12) 0.0063(12) -0.0019(9) -0.0016(9) -0.0029(9)
Co1 0.0232(15) 0.0210(14) 0.0110(14) 0.0004(12) -0.0016(11) -0.0141(12)
Co2 0.0264(17) 0.0305(16) 0.0174(16) 0.0002(13) -0.0041(13) -0.0210(14)
C1 0.042(17) 0.038(15) 0.06(2) -0.025(15) 0.021(15) -0.035(14)
C2 0.053(18) 0.040(14) 0.022(13) -0.007(11) 0.008(12) -0.044(14)
C3 0.007(10) 0.036(13) 0.033(14) -0.013(11) 0.003(9) -0.006(9)
C4 0.032(15) 0.048(16) 0.038(16) -0.016(14) -0.003(12) -0.032(13)
C5 0.017(11) 0.043(15) 0.023(13) -0.007(11) -0.011(9) -0.002(10)
C6 0.015(11) 0.025(11) 0.038(15) 0.002(11) 0.003(10) -0.013(9)
C7 0.005(9) 0.011(9) 0.035(14) 0.001(9) -0.003(9) 0.003(7)
C8 0.016(11) 0.027(12) 0.027(13) -0.014(10) -0.006(9) -0.002(9)
C9 0.016(11) 0.020(10) 0.034(14) -0.010(10) -0.011(10) 0.005(9)
C10 0.027(9) 0.022(8) 0.020(9) 0.000(7) 0.001(7) -0.016(7)
C11 0.031(13) 0.032(12) 0.011(10) -0.006(9) -0.002(9) -0.023(10)
C12 0.030(15) 0.035(14) 0.044(17) -0.011(13) 0.007(12) -0.024(12)
C13 0.028(14) 0.039(15) 0.029(15) -0.001(13) -0.023(12) 0.003(12)
C14 0.017(9) 0.023(9) 0.021(9) -0.003(7) -0.004(7) -0.002(7)
C15 0.024(9) 0.023(8) 0.017(9) 0.002(7) 0.002(7) -0.013(7)
C16 0.016(10) 0.011(8) 0.014(10) 0.005(8) -0.007(8) -0.002(8)
C17 0.024(5) 0.024(5) 0.024(5) -0.011(3) 0.0038(15) -0.009(2)
C18 0.015(4) 0.015(4) 0.015(4) -0.007(2) 0.0021(14) -0.0057(19)
C19 0.011(9) 0.016(9) 0.019(11) -0.006(8) -0.005(8) -0.002(8)
C20 0.026(12) 0.026(11) 0.028(13) -0.016(10) 0.004(10) -0.016(10)
C21 0.011(9) 0.011(8) 0.018(11) -0.002(8) 0.004(8) 0.000(7)
C22 0.029(14) 0.018(11) 0.038(16) -0.003(11) 0.010(11) -0.009(10)
C23 0.018(11) 0.026(11) 0.038(15) -0.018(11) -0.006(10) -0.004(9)
C24 0.018(11) 0.029(11) 0.023(12) -0.019(10) 0.008(9) -0.007(9)
C25 0.021(12) 0.025(11) 0.034(14) -0.004(10) 0.002(10) -0.018(10)
C26 0.015(10) 0.004(8) 0.033(13) -0.006(8) 0.007(9) -0.005(7)
C27 0.034(13) 0.013(9) 0.016(11) 0.001(9) -0.004(9) -0.012(9)
C28 0.012(10) 0.031(12) 0.011(10) 0.000(9) -0.005(8) -0.008(9)
C29 0.030(13) 0.009(8) 0.015(11) 0.005(8) -0.004(9) -0.009(9)
C30 0.037(14) 0.034(13) 0.002(9) 0.000(9) 0.000(9) -0.018(11)
C31 0.028(13) 0.014(9) 0.020(12) 0.000(9) -0.006(10) -0.008(9)
C32 0.032(13) 0.019(10) 0.011(11) 0.005(9) -0.003(9) -0.009(10)
C33 0.042(18) 0.041(16) 0.039(17) -0.016(14) 0.020(14) -0.017(14)
C34 0.036(14) 0.015(10) 0.020(12) 0.003(9) -0.009(10) -0.010(10)
C35 0.022(11) 0.021(10) 0.022(12) 0.004(9) -0.010(9) -0.014(9)
C36 0.027(12) 0.013(9) 0.008(9) 0.004(8) -0.003(8) -0.012(8)
C37 0.015(10) 0.037(12) 0.012(10) -0.011(10) -0.005(8) -0.009(9)
C38 0.019(11) 0.028(11) 0.014(11) -0.007(9) 0.002(8) -0.010(9)
C39 0.034(15) 0.027(13) 0.023(13) 0.002(11) 0.007(11) -0.008(11)
C40 0.023(9) 0.020(8) 0.020(9) -0.005(7) -0.011(7) -0.005(7)
C41 0.032(15) 0.033(14) 0.042(18) -0.010(13) 0.012(13) -0.011(12)
C42 0.041(15) 0.013(9) 0.019(12) -0.002(9) -0.005(10) -0.010(10)
C43 0.024(9) 0.015(8) 0.019(9) -0.002(7) -0.001(7) -0.002(7)
C44 0.012(12) 0.052(18) 0.06(2) -0.029(17) -0.005(12) -0.010(12)
C45 0.046(18) 0.037(14) 0.030(15) -0.013(13) 0.010(12) -0.021(13)
C46 0.027(13) 0.020(11) 0.029(13) -0.012(10) -0.003(10) -0.002(9)
C47 0.022(9) 0.028(9) 0.031(10) -0.010(8) 0.019(8) -0.011(7)
C48 0.032(14) 0.034(13) 0.028(14) -0.003(11) 0.010(11) -0.025(11)
O1 0.039(12) 0.041(11) 0.034(11) -0.016(9) 0.012(9) -0.020(9)
O2 0.014(8) 0.023(8) 0.026(9) -0.005(7) -0.004(6) 0.000(6)
O3 0.010(7) 0.018(7) 0.016(7) -0.009(6) 0.006(5) -0.001(5)
O4 0.040(10) 0.022(7) 0.012(8) -0.007(6) -0.004(7) -0.016(7)
O5 0.027(8) 0.014(6) 0.010(7) -0.001(6) -0.007(6) -0.002(6)
O6 0.022(7) 0.016(6) 0.008(6) 0.002(5) -0.003(5) -0.004(5)
O7 0.018(7) 0.014(6) 0.008(6) -0.004(5) -0.006(5) -0.004(5)
O8 0.016(7) 0.021(7) 0.022(8) -0.005(6) -0.005(6) -0.012(6)
O9 0.013(7) 0.015(6) 0.015(7) -0.005(6) -0.003(5) -0.008(5)
O10 0.020(8) 0.018(7) 0.013(7) -0.005(6) -0.003(6) -0.002(6)
O11 0.015(7) 0.008(6) 0.007(6) 0.004(5) -0.003(5) 0.001(5)
O12 0.028(7) 0.030(7) 0.008(6) -0.012(6) 0.000(5) -0.009(6)
O13 0.022(8) 0.024(8) 0.024(9) -0.013(7) -0.006(7) -0.008(6)
O14 0.018(8) 0.030(8) 0.026(9) -0.017(7) 0.000(6) -0.012(6)
O15 0.059(13) 0.024(8) 0.014(8) -0.003(7) -0.005(8) -0.029(9)
O16 0.014(7) 0.021(7) 0.020(8) -0.008(6) -0.006(6) 0.000(6)
O17 0.018(3) 0.018(3) 0.018(3) -0.0090(18) 0.0022(13) -0.0069(16)
O18 0.029(9) 0.036(9) 0.021(8) -0.014(7) 0.012(7) -0.022(8)
O19 0.017(7) 0.019(7) 0.019(8) -0.005(6) -0.001(6) -0.013(6)
O20 0.014(7) 0.013(6) 0.022(8) -0.006(6) -0.004(6) 0.000(5)
O21 0.016(7) 0.047(10) 0.025(9) -0.031(8) 0.008(6) -0.014(7)
O22 0.027(8) 0.008(6) 0.015(7) 0.005(6) -0.003(6) -0.008(6)
O23 0.020(8) 0.037(9) 0.031(9) -0.021(8) -0.004(7) -0.009(7)
O24 0.046(11) 0.013(7) 0.012(7) 0.000(6) -0.001(7) -0.017(7)
O25 0.030(5) 0.031(4) 0.030(5) -0.015(3) 0.008(2) -0.011(3)
O26 0.043(11) 0.020(7) 0.013(8) -0.009(7) -0.003(7) -0.003(7)
O27 0.026(8) 0.027(8) 0.012(7) -0.012(6) 0.000(6) -0.009(7)
O28 0.027(8) 0.012(6) 0.017(7) -0.006(6) -0.002(6) 0.014(6)
O29 0.017(8) 0.013(7) 0.025(9) 0.000(6) -0.006(6) 0.004(6)
O30 0.022(8) 0.022(8) 0.019(8) -0.004(7) -0.007(6) -0.008(6)
O31 0.037(10) 0.029(8) 0.004(7) -0.002(6) 0.002(6) -0.011(7)
O32 0.022(8) 0.014(7) 0.014(7) 0.001(6) -0.003(6) -0.004(6)
O33 0.028(7) 0.013(6) 0.015(7) 0.006(5) 0.002(5) -0.012(5)
O34 0.024(8) 0.015(7) 0.016(8) -0.008(6) 0.001(6) -0.004(6)
O35 0.026(9) 0.022(7) 0.015(8) -0.004(6) -0.005(6) -0.011(7)
O36 0.038(10) 0.023(8) 0.015(8) -0.006(7) -0.006(7) -0.015(7)
O37 0.033(9) 0.018(7) 0.016(7) -0.011(6) -0.005(6) -0.012(6)
O38 0.021(8) 0.017(7) 0.013(7) -0.002(6) -0.004(6) -0.005(6)
O39 0.024(4) 0.024(4) 0.025(4) -0.012(3) 0.001(2) -0.011(3)
O40 0.041(11) 0.050(11) 0.022(9) -0.023(9) 0.013(8) -0.036(9)
O41 0.029(9) 0.026(8) 0.027(9) -0.008(7) 0.009(7) -0.020(7)
O42 0.032(5) 0.031(5) 0.033(5) -0.013(3) 0.004(2) -0.014(3)
O43 0.037(11) 0.036(10) 0.020(9) -0.006(8) 0.007(8) -0.010(8)
N1 0.027(11) 0.022(9) 0.024(11) -0.004(9) 0.008(8) -0.013(8)
N2 0.020(10) 0.030(10) 0.026(11) -0.016(9) 0.001(8) -0.014(8)
N3 0.023(10) 0.017(8) 0.014(9) -0.006(7) -0.003(7) -0.007(7)
N4 0.025(10) 0.021(9) 0.022(10) -0.005(8) 0.004(8) -0.020(8)
N5 0.017(9) 0.020(9) 0.028(11) -0.007(8) -0.007(8) -0.009(7)
N6 0.015(9) 0.018(8) 0.028(10) -0.011(8) 0.008(8) -0.007(7)
N7 0.014(7) 0.016(7) 0.006(7) 0.005(5) -0.001(5) -0.009(6)
N8 0.014(4) 0.014(3) 0.014(3) -0.0065(19) 0.0017(13) -0.0054(17)
N9 0.043(15) 0.035(12) 0.041(15) -0.002(11) 0.005(11) -0.036(12)
N10 0.019(9) 0.015(8) 0.025(10) -0.008(8) 0.002(7) -0.013(7)
N11 0.039(16) 0.052(17) 0.051(19) 0.014(15) 0.016(14) -0.010(14)
N12 0.019(7) 0.016(7) 0.009(7) -0.001(6) 0.005(6) -0.012(6)
N13 0.028(10) 0.014(8) 0.015(9) 0.000(7) -0.001(8) -0.015(7)
N14 0.029(11) 0.024(10) 0.021(10) -0.013(9) -0.003(8) 0.000(8)
N15 0.038(12) 0.026(10) 0.006(9) 0.004(8) -0.004(8) -0.017(9)
N16 0.036(12) 0.018(9) 0.007(9) 0.000(7) -0.007(8) -0.008(8)

loop_
_atom_type_symbol
_atom_type_description
_atom_type_scat_dispersion_real
_atom_type_scat_dispersion_imag
_atom_type_scat_source
C C 0.0033 0.0016 'International Tables Vol C Tables 4.2.6.8 and 6.1.1.4'
H H 0.0000 0.0000 'International Tables Vol C Tables 4.2.6.8 and 6.1.1.4'
N N 0.0061 0.0033 'International Tables Vol C Tables 4.2.6.8 and 6.1.1.4'
O O 0.0106 0.0060 'International Tables Vol C Tables 4.2.6.8 and 6.1.1.4'
Si Si 0.0817 0.0704 'International Tables Vol C Tables 4.2.6.8 and 6.1.1.4'
Co Co 0.3494 0.9721 'International Tables Vol C Tables 4.2.6.8 and 6.1.1.4'
W W -0.8490 6.8722 'International Tables Vol C Tables 4.2.6.8 and 6.1.1.4'

loop_
_geom_angle_atom_site_label_1
_geom_angle_atom_site_label_2
_geom_angle_atom_site_label_3
_geom_angle
O30 W1 O36 103.8(8)
O30 W1 O22 99.0(8)
O36 W1 O22 92.1(7)
O30 W1 O24 103.7(8)
O36 W1 O24 88.6(7)
O22 W1 O24 156.5(7)
O30 W1 O37 97.3(7)
O36 W1 O37 158.9(7)
O22 W1 O37 86.1(7)
O24 W1 O37 84.9(7)
O30 W1 O7 165.7(7)
O36 W1 O7 87.9(7)
O22 W1 O7 72.0(6)
O24 W1 O7 84.6(7)
O37 W1 O7 71.6(6)
O42 W2 O2 100.6(8)
O42 W2 O8 100.3(8)
O2 W2 O8 91.9(7)
O42 W2 O23 100.7(9)
O2 W2 O23 88.1(8)
O8 W2 O23 158.7(8)
O42 W2 O14 101.0(8)
O2 W2 O14 158.4(8)
O8 W2 O14 85.8(7)
O23 W2 O14 86.4(7)
O42 W2 O9 171.8(8)
O2 W2 O9 74.2(6)
O8 W2 O9 86.3(6)
O23 W2 O9 73.2(7)
O14 W2 O9 84.2(6)
O33 W3 O10 99.3(8)
O33 W3 O17 101.2(7)
O10 W3 O17 92.7(7)
O33 W3 O34 101.7(8)
O10 W3 O34 158.7(6)
O17 W3 O34 86.7(7)
O33 W3 O12 101.1(8)
O10 W3 O12 86.5(7)
O17 W3 O12 157.5(7)
O34 W3 O12 86.1(7)
O33 W3 O11 172.7(7)
O10 W3 O11 85.4(6)
O17 W3 O11 72.9(6)
O34 W3 O11 74.0(6)
O12 W3 O11 84.6(6)
O28 W4 O27 102.4(8)
O28 W4 O10 100.3(8)
O27 W4 O10 86.8(7)
O28 W4 O32 98.3(8)
O27 W4 O32 93.4(7)
O10 W4 O32 160.9(6)
O28 W4 O35 95.9(8)
O27 W4 O35 161.3(7)
O10 W4 O35 85.9(7)
O32 W4 O35 88.0(7)
O28 W4 O3 168.3(8)
O27 W4 O3 87.7(6)
O10 W4 O3 86.1(6)
O32 W4 O3 74.8(6)
O35 W4 O3 74.6(6)
O25 W5 O5 107.1(8)
O25 W5 O13 101.5(9)
O5 W5 O13 86.7(7)
O25 W5 O24 102.1(9)
O5 W5 O24 87.0(6)
O13 W5 O24 156.4(8)
O25 W5 O34 97.6(8)
O5 W5 O34 155.3(7)
O13 W5 O34 87.0(6)
O24 W5 O34 89.3(6)
O25 W5 O11 166.6(7)
O5 W5 O11 84.1(6)
O13 W5 O11 71.3(6)
O24 W5 O11 85.4(7)
O34 W5 O11 71.2(6)
O26 W6 O6 105.2(8)
O26 W6 O13 99.2(9)
O6 W6 O13 92.4(7)
O26 W6 O16 104.7(8)
O6 W6 O16 88.8(7)
O13 W6 O16 154.9(7)
O26 W6 O17 97.6(7)
O6 W6 O17 157.1(7)
O13 W6 O17 85.9(6)
O16 W6 O17 83.4(7)
O26 W6 O11 165.5(8)
O6 W6 O11 87.5(6)
O13 W6 O11 72.8(6)
O16 W6 O11 82.2(6)
O17 W6 O11 70.2(5)
O18 W7 O14 102.6(8)
O18 W7 O44 102.6(8)
O14 W7 O44 87.6(7)
O18 W7 O15 98.4(9)
O14 W7 O15 91.2(7)
O44 W7 O15 158.7(8)
O18 W7 O32 98.2(8)
O14 W7 O32 159.2(8)
O44 W7 O32 86.8(7)
O15 W7 O32 86.8(7)
O18 W7 O3 168.3(7)
O14 W7 O3 86.7(7)
O44 W7 O3 84.7(7)
O15 W7 O3 74.0(7)
O32 W7 O3 72.7(6)
O39 W8 O20 104.5(7)
O39 W8 O21 100.4(8)
O20 W8 O21 155.1(7)
O39 W8 O6 107.1(8)
O20 W8 O6 86.4(7)
O21 W8 O6 85.8(7)
O39 W8 O23 97.3(8)
O20 W8 O23 89.5(7)
O21 W8 O23 87.9(7)
O6 W8 O23 155.5(7)
O39 W8 O9 166.6(7)
O20 W8 O9 83.7(6)
O21 W8 O9 72.0(6)
O6 W8 O9 83.7(6)
O23 W8 O9 71.8(6)
O4 W9 O12 100.7(8)
O4 W9 O27 101.6(8)
O12 W9 O27 87.7(7)
O4 W9 O37 98.4(7)
O12 W9 O37 91.7(7)
O27 W9 O37 159.7(6)
O4 W9 O19 99.4(7)
O12 W9 O19 159.8(7)
O27 W9 O19 86.3(7)
O37 W9 O19 87.2(7)
O4 W9 O7 169.9(6)
O12 W9 O7 86.9(6)
O27 W9 O7 85.3(6)
O37 W9 O7 74.5(6)
O19 W9 O7 73.4(6)
O38 W10 O16 104.0(7)
O38 W10 O20 103.2(7)
O16 W10 O20 87.7(7)
O38 W10 O35 100.1(7)
O16 W10 O35 90.0(7)
O20 W10 O35 156.4(6)
O38 W10 O15 98.8(8)
O16 W10 O15 157.2(7)
O20 W10 O15 85.9(7)
O35 W10 O15 87.2(7)
O38 W10 O3 167.2(7)
O16 W10 O3 86.4(6)
O20 W10 O3 84.5(6)
O35 W10 O3 72.0(5)
O15 W10 O3 71.2(6)
O31 W11 O8 99.6(8)
O31 W11 O44 101.6(8)
O8 W11 O44 87.5(7)
O31 W11 O22 98.6(8)
O8 W11 O22 87.1(7)
O44 W11 O22 159.7(7)
O31 W11 O19 100.1(8)
O8 W11 O19 160.0(7)
O44 W11 O19 91.5(7)
O22 W11 O19 87.1(6)
O31 W11 O7 169.3(8)
O8 W11 O7 86.7(6)
O44 W11 O7 87.2(6)
O22 W11 O7 73.0(6)
O19 W11 O7 73.3(6)
O29 W12 O5 106.8(8)
O29 W12 O21 100.7(8)
O5 W12 O21 93.1(7)
O29 W12 O36 101.8(8)
O5 W12 O36 86.5(7)
O21 W12 O36 156.7(7)
O29 W12 O2 96.4(8)
O5 W12 O2 156.5(7)
O21 W12 O2 85.7(7)
O36 W12 O2 85.5(8)
O29 W12 O9 166.0(7)
O5 W12 O9 86.1(6)
O21 W12 O9 72.4(6)
O36 W12 O9 84.3(6)
O2 W12 O9 71.2(6)
O9 Si1 O11 110.7(9)
O9 Si1 O3 109.7(9)
O11 Si1 O3 109.8(8)
O9 Si1 O7 110.5(7)
O11 Si1 O7 108.6(9)
O3 Si1 O7 107.5(8)
N13 Co1 N10 178.6(8)
N13 Co1 O1 90.0(9)
N10 Co1 O1 90.9(8)
N13 Co1 O40 86.4(8)
N10 Co1 O40 92.6(8)
O1 Co1 O40 176.4(8)
N13 Co1 N15 93.7(8)
N10 Co1 N15 87.3(8)
O1 Co1 N15 90.3(9)
O40 Co1 N15 90.5(8)
N13 Co1 O33 88.2(7)
N10 Co1 O33 90.9(7)
O1 Co1 O33 86.5(7)
O40 Co1 O33 92.8(7)
N15 Co1 O33 176.3(7)
N1 Co2 N16 89.6(8)
N1 Co2 O41 95.4(8)
N16 Co2 O41 91.7(8)
N1 Co2 N2 96.9(9)
N16 Co2 N2 172.9(8)
O41 Co2 N2 90.3(8)
N1 Co2 O43 98.9(9)
N16 Co2 O43 87.7(9)
O41 Co2 O43 165.6(8)
N2 Co2 O43 88.7(9)
C12 C1 N6 105(3)
N9 C2 C8 108(2)
C7 C3 C14 119(2)
N9 C4 N5 110(2)
C20 C5 C16 119(2)
N6 C6 N11 110(3)
C3 C7 C21 122(2)
C2 C8 N5 105(2)
C16 C9 C13 117(3)
C17 C10 N10 109(2)
C13 C11 C20 113(2)
N11 C12 C1 110(3)
C9 C13 C11 124(2)
C19 C14 C3 119(2)
C30 C15 N7 105.6(19)
C9 C16 C5 122(2)
C9 C16 N8 118(2)
C5 C16 N8 120.5(19)
N8 C17 C10 106(2)
C21 C18 C19 121.3(19)
C18 C19 C14 119(2)
C18 C19 N7 123.5(17)
C14 C19 N7 117(2)
C5 C20 C11 125(2)
C5 C20 N6 119(2)
C11 C20 N6 116(2)
C18 C21 C7 120(2)
C18 C21 N5 120.4(18)
C7 C21 N5 120(2)
C24 C22 C23 118(3)
C22 C23 C25 120(2)
C27 C24 C22 124(2)
C27 C24 N4 118(2)
C22 C24 N4 119(2)
C26 C25 C23 119(2)
C25 C26 C27 121(2)
C25 C26 N3 121(2)
C27 C26 N3 118(2)
C24 C27 C26 119(2)
N2 C28 N3 112(2)
N3 C29 C31 108(2)
C15 C30 N16 111(2)
N2 C31 C29 107(2)
N16 C32 N7 113(2)
C48 C33 N14 107(3)
N4 C34 N15 112(3)
N10 C35 N8 110(2)
N13 C36 N12 111.5(18)
C38 C37 C40 119(2)
C38 C37 N12 122.7(19)
C40 C37 N12 118(2)
C37 C38 C42 123(2)
N15 C39 C45 111(3)
C37 C40 C41 118(2)
C44 C41 C40 122(3)
C38 C42 N14 121(2)
C38 C42 C44 117(2)
N14 C42 C44 122(3)
C46 C43 N13 112(2)
C41 C44 C42 121(3)
N4 C45 C39 103(3)
C43 C46 N12 105(2)
N1 C47 N14 113(2)
C33 C48 N1 112(3)
W2 O2 W12 123.2(8)
Si1 O3 W4 123.9(9)
Si1 O3 W7 125.0(8)
W4 O3 W7 93.0(5)
Si1 O3 W10 120.9(8)
W4 O3 W10 92.4(5)
W7 O3 W10 93.0(5)
W12 O5 W5 153.2(9)
W6 O6 W8 151.0(10)
Si1 O7 W9 124.9(7)
Si1 O7 W11 122.4(8)
W9 O7 W11 93.4(5)
Si1 O7 W1 122.3(8)
W9 O7 W1 93.3(5)
W11 O7 W1 91.8(4)
W2 O8 W11 149.5(8)
Si1 O9 W2 125.3(9)
Si1 O9 W12 123.9(8)
W2 O9 W12 91.4(5)
Si1 O9 W8 125.1(7)
W2 O9 W8 90.9(5)
W12 O9 W8 89.8(5)
W3 O10 W4 150.8(8)
Si1 O11 W3 125.2(8)
Si1 O11 W6 123.4(8)
W3 O11 W6 93.7(5)
Si1 O11 W5 122.9(7)
W3 O11 W5 92.0(6)
W6 O11 W5 90.2(5)
W9 O12 W3 149.4(10)
W6 O13 W5 125.6(10)
W7 O14 W2 150.6(9)
W7 O15 W10 121.8(10)
W10 O16 W6 148.5(8)
W3 O17 W6 123.2(8)
W11 O19 W9 119.8(8)
W8 O20 W10 151.1(10)
W12 O21 W8 125.8(8)
W11 O22 W1 123.2(8)
W2 O23 W8 123.9(10)
W5 O24 W1 147.6(9)
W4 O27 W9 148.3(9)
W4 O32 W7 119.5(9)
W3 O33 Co1 144.8(10)
W3 O34 W5 122.8(9)
W4 O35 W10 121.1(8)
W1 O36 W12 149.0(9)
W9 O37 W1 120.7(8)
W7 O44 W11 148.2(10)
C47 N1 C48 102(2)
C47 N1 Co2 127(2)
C48 N1 Co2 128.0(18)
C28 N2 C31 107(2)
C28 N2 Co2 122.7(16)
C31 N2 Co2 129.3(18)
C29 N3 C28 105(2)
C29 N3 C26 126.2(19)
C28 N3 C26 128(2)
C34 N4 C45 108(2)
C34 N4 C24 127(2)
C45 N4 C24 124(2)
C4 N5 C21 128(2)
C4 N5 C8 107(2)
C21 N5 C8 125(2)
C6 N6 C1 109(2)
C6 N6 C20 129(2)
C1 N6 C20 122(2)
C32 N7 C19 127.7(18)
C32 N7 C15 103.5(19)
C19 N7 C15 128.8(18)
C17 N8 C35 109(2)
C17 N8 C16 126.4(18)
C35 N8 C16 125.1(19)
C4 N9 C2 109(2)
C35 N10 C10 105.9(19)
C35 N10 Co1 127.9(16)
C10 N10 Co1 123.1(16)
C6 N11 C12 106(3)
C36 N12 C37 123.4(18)
C36 N12 C46 106.4(18)
C37 N12 C46 129.5(19)
C36 N13 C43 105.8(19)
C36 N13 Co1 124.2(14)
C43 N13 Co1 130.0(17)
C33 N14 C47 106(2)
C33 N14 C42 130(2)
C47 N14 C42 124(2)
C34 N15 C39 106(2)
C34 N15 Co1 127(2)
C39 N15 Co1 126.2(18)
C32 N16 C30 106(2)
C32 N16 Co2 130.6(16)
C30 N16 Co2 123.0(18)

loop_
_geom_bond_atom_site_label_1
_geom_bond_atom_site_label_2
_geom_bond_distance
W1 O30 1.728(16)
W1 O36 1.849(16)
W1 O22 1.918(18)
W1 O24 1.940(17)
W1 O37 1.974(14)
W1 O7 2.373(14)
W2 O42 1.74(2)
W2 O2 1.873(17)
W2 O8 1.905(15)
W2 O23 1.914(17)
W2 O14 1.943(16)
W2 O9 2.355(15)
W3 O33 1.729(14)
W3 O10 1.875(17)
W3 O17 1.894(15)
W3 O34 1.926(16)
W3 O12 1.933(14)
W3 O11 2.319(14)
W4 O28 1.738(14)
W4 O27 1.871(15)
W4 O10 1.903(17)
W4 O32 1.897(17)
W4 O35 1.930(15)
W4 O3 2.293(14)
W5 O25 1.69(2)
W5 O5 1.887(15)
W5 O13 1.918(14)
W5 O24 1.916(16)
W5 O34 1.955(14)
W5 O11 2.418(15)
W6 O26 1.686(16)
W6 O6 1.847(15)
W6 O13 1.895(17)
W6 O16 1.918(17)
W6 O17 1.994(15)
W6 O11 2.370(14)
W7 O18 1.713(18)
W7 O14 1.852(16)
W7 O44 1.904(17)
W7 O15 1.918(16)
W7 O32 1.977(15)
W7 O3 2.322(15)
W8 O39 1.688(17)
W8 O20 1.887(15)
W8 O21 1.916(16)
W8 O6 1.920(16)
W8 O23 1.93(2)
W8 O9 2.403(14)
W9 O4 1.715(15)
W9 O12 1.862(15)
W9 O27 1.925(17)
W9 O37 1.923(17)
W9 O19 1.965(16)
W9 O7 2.285(14)
W10 O38 1.682(16)
W10 O16 1.891(18)
W10 O20 1.921(14)
W10 O35 1.952(16)
W10 O15 1.99(2)
W10 O3 2.390(15)
W11 O31 1.717(16)
W11 O8 1.904(15)
W11 O44 1.909(16)
W11 O22 1.922(17)
W11 O19 1.914(14)
W11 O7 2.327(15)
W12 O29 1.700(16)
W12 O5 1.864(16)
W12 O21 1.892(15)
W12 O36 1.954(16)
W12 O2 1.994(19)
W12 O9 2.399(15)
Si1 O9 1.581(15)
Si1 O11 1.625(17)
Si1 O3 1.632(15)
Si1 O7 1.669(14)
Co1 N13 2.071(19)
Co1 N10 2.117(18)
Co1 O1 2.14(2)
Co1 O40 2.176(19)
Co1 N15 2.19(2)
Co1 O33 2.269(16)
Co2 N1 2.06(2)
Co2 N16 2.10(2)
Co2 O41 2.11(2)
Co2 N2 2.12(2)
Co2 O43 2.13(2)
C1 C12 1.35(5)
C1 N6 1.38(3)
C2 N9 1.36(3)
C2 C8 1.37(4)
C3 C7 1.32(4)
C3 C14 1.43(4)
C4 N9 1.31(4)
C4 N5 1.33(3)
C5 C20 1.34(4)
C5 C16 1.39(4)
C6 N6 1.26(4)
C6 N11 1.35(4)
C7 C21 1.40(3)
C8 N5 1.41(3)
C9 C16 1.39(3)
C9 C13 1.39(4)
C10 C17 1.37(4)
C10 N10 1.37(3)
C11 C13 1.42(4)
C11 C20 1.42(3)
C12 N11 1.34(5)
C14 C19 1.42(3)
C15 C30 1.33(4)
C15 N7 1.42(3)
C16 N8 1.44(3)
C17 N8 1.35(3)
C18 C21 1.35(3)
C18 C19 1.37(3)
C19 N7 1.42(3)
C20 N6 1.49(3)
C21 N5 1.42(3)
C22 C24 1.34(4)
C22 C23 1.41(4)
C23 C25 1.43(4)
C24 C27 1.34(4)
C24 N4 1.46(3)
C25 C26 1.35(3)
C26 C27 1.42(3)
C26 N3 1.42(3)
C28 N2 1.26(3)
C28 N3 1.36(3)
C29 N3 1.34(3)
C29 C31 1.37(4)
C30 N16 1.38(3)
C31 N2 1.37(3)
C32 N16 1.25(4)
C32 N7 1.39(3)
C33 C48 1.30(4)
C33 N14 1.36(4)
C34 N4 1.32(4)
C34 N15 1.32(3)
C35 N10 1.33(3)
C35 N8 1.35(3)
C36 N13 1.32(3)
C36 N12 1.36(3)
C37 C38 1.31(3)
C37 C40 1.40(3)
C37 N12 1.42(3)
C38 C42 1.37(4)
C39 N15 1.33(4)
C39 C45 1.41(4)
C40 C41 1.42(4)
C41 C44 1.26(5)
C42 N14 1.42(3)
C42 C44 1.45(3)
C43 C46 1.34(4)
C43 N13 1.38(3)
C45 N4 1.38(4)
C46 N12 1.44(3)
C47 N1 1.32(3)
C47 N14 1.35(3)
C48 N1 1.41(4)
